data_7100765
loop_
_publ_author_name
'Mitsuhiko Shionoya'
'Tomoko Okada'
'Motoo Shiro'
'K. Tanaka'

_publ_section_title
;
Heterogeneous Assembly of Silver(I) and Calcium(II)
Ions Accompanying a Dimer Formation of cyclo(L-Ala-L-Met)3
;
_journal_name_full 'Chemical Communications'
_journal_paper_doi 10.1039/b415567j
_journal_year 2005
_chemical_absolute_configuration rmad
_chemical_formula_moiety 'C96 H168 Ag6 Ca3 N24 O24 S12, 14(C F3 O3 S), 7(H2 O) Ca'
_chemical_formula_sum 'C110 H182 Ag6 Ca4 F42 N24 O73 S26'
_chemical_formula_weight 5447.79
_space_group_IT_number 198
_space_group_name_Hall 'P 2ac 2ab 3'
_space_group_name_H-M_alt 'P 21 3'
_symmetry_cell_setting cubic
_symmetry_Int_Tables_number 198
_symmetry_space_group_name_Hall 'P 2ac 2ab 3'
_symmetry_space_group_name_H-M 'P 21 3'
_cell_angle_alpha 90
_cell_angle_beta 90
_cell_angle_gamma 90
_cell_formula_units_Z 4
_cell_length_a 29.86(2)
_cell_length_b 29.86(2)
_cell_length_c 29.86(2)
_cell_measurement_temperature 93
_cell_volume 26615(32)
_exptl_crystal_density_diffrn 1.359
_cod_original_formula_sum 'C110 H182 Ag6 Ca4 F42 N24 O73 S26 '
_cod_database_code 7100765

loop_
_symmetry_equiv_pos_site_id
_symmetry_equiv_pos_as_xyz
1 +X,+Y,+Z
2 +Y,+Z,+X
3 +Z,+X,+Y
4 1/2+X,1/2-Y,-Z
5 1/2+Y,1/2-Z,-X
6 1/2+Z,1/2-X,-Y
7 -Y,1/2+Z,1/2-X
8 -Z,1/2+X,1/2-Y
9 1/2-Z,-X,1/2+Y
10 1/2-X,-Y,1/2+Z
11 1/2-Y,-Z,1/2+X
12 -X,1/2+Y,1/2-Z

loop_
_atom_site_label
_atom_site_type_symbol
_atom_site_fract_x
_atom_site_fract_y
_atom_site_fract_z
_atom_site_U_iso_or_equiv
_atom_site_adp_type
_atom_site_occupancy
_atom_site_symmetry_multiplicity
_atom_site_calc_flag
_atom_site_refinement_flags
_atom_site_disorder_assembly
_atom_site_disorder_group
Ag(1) Ag 0.73270(2) 0.56991(2) 0.86957(2) 0.0785(2) Uani 1.00 1 d . . .
Ag(2) Ag 0.49524(2) 0.30173(2) 0.59626(2) 0.0822(2) Uani 1.00 1 d . . .
Ca(1) Ca 0.68780(3) 0.68780(3) 0.68780(3) 0.0475(4) Uani 1.00 3 d S . .
Ca(2) Ca 0.50001(4) 0.50001(4) 0.50001(4) 0.0583(4) Uani 1.00 3 d S . .
Ca(3) Ca 0.59434(3) 0.59434(3) 0.59434(3) 0.0473(4) Uani 1.00 3 d S . .
Ca(4) Ca 0.15756(6) 0.15756(6) 0.15756(6) 0.0792(6) Uani 1.00 3 d S . .
S(1) S 0.77547(7) 0.62033(7) 0.91817(6) 0.0835(5) Uani 1.00 1 d . . .
S(2) S 0.70052(7) 0.49903(6) 0.84274(5) 0.0753(4) Uani 1.00 1 d . . .
S(3) S 0.45561(9) 0.24939(7) 0.54645(8) 0.1011(7) Uani 1.00 1 d . . .
S(4) S 0.51510(8) 0.32900(6) 0.67164(6) 0.0829(5) Uani 1.00 1 d . . .
S(5) S 0.62573(7) 0.63440(6) 0.88629(6) 0.0781(4) Uani 1.00 1 d . . .
S(6) S 0.72598(5) 0.47630(5) 0.97921(5) 0.0656(4) Uani 1.00 1 d . . .
S(7) S 0.59179(7) 0.30784(6) 0.52942(6) 0.0790(5) Uani 1.00 1 d . . .
S(8) S 0.40964(6) 0.68624(7) 0.68773(7) 0.0800(5) Uani 1.00 1 d . . .
S(9) S 0.39169(6) 0.39169(6) 0.39169(6) 0.090(1) Uani 1.00 3 d S . .
S(10) S 0.79511(6) 0.79511(6) 0.79511(6) 0.0800(8) Uani 1.00 3 d S . .
F(1) F 0.5629(2) 0.5767(2) 0.9057(2) 0.118(2) Uani 1.00 1 d . . .
F(2) F 0.5411(2) 0.6464(3) 0.9000(3) 0.136(2) Uani 1.00 1 d . . .
F(3) F 0.5775(2) 0.6238(3) 0.9585(2) 0.127(2) Uani 1.00 1 d . . .
F(4) F 0.7089(3) 0.5355(3) 1.0399(2) 0.138(2) Uani 1.00 1 d . . .
F(5) F 0.6520(2) 0.5163(3) 1.0003(2) 0.149(3) Uani 1.00 1 d . . .
F(6) F 0.6767(2) 0.4716(3) 1.0510(2) 0.130(2) Uani 1.00 1 d . . .
F(7) F 0.6455(2) 0.2392(2) 0.5251(2) 0.123(2) Uani 1.00 1 d . . .
F(8) F 0.6698(3) 0.2992(3) 0.4932(2) 0.151(3) Uani 1.00 1 d . . .
F(9) F 0.6705(2) 0.2917(2) 0.5656(2) 0.125(2) Uani 1.00 1 d . . .
F(10) F 0.3393(3) 0.6522(4) 0.7242(5) 0.273(8) Uani 1.00 1 d . . .
F(11) F 0.3960(6) 0.6217(4) 0.7409(4) 0.235(7) Uani 1.00 1 d . . .
F(12) F 0.3710(3) 0.6106(3) 0.6768(4) 0.177(4) Uani 1.00 1 d . . .
F(13) F 0.3655(3) 0.3626(3) 0.3146(2) 0.139(2) Uani 1.00 1 d . . .
F(14) F 0.8680(6) 0.830(1) 0.814(1) 0.43(2) Uani 1.00 1 d . . .
O(1) O 0.6881(1) 0.6946(1) 0.7649(1) 0.0568(9) Uani 1.00 1 d . . .
O(2) O 0.5953(2) 0.7898(1) 0.7499(1) 0.069(1) Uani 1.00 1 d . . .
O(3) O 0.6948(1) 0.6100(1) 0.6884(1) 0.0509(8) Uani 1.00 1 d . . .
O(4) O 0.5952(1) 0.5880(1) 0.6723(1) 0.0515(8) Uani 1.00 1 d . . .
O(5) O 0.5065(2) 0.4237(1) 0.4838(2) 0.074(1) Uani 1.00 1 d . . .
O(6) O 0.5859(2) 0.4597(2) 0.3786(2) 0.076(1) Uani 1.00 1 d . . .
O(7) O 0.5015(1) 0.4921(1) 0.5782(1) 0.0580(8) Uani 1.00 1 d . . .
O(8) O 0.6003(1) 0.5164(1) 0.5946(1) 0.0533(8) Uani 1.00 1 d . . .
O(9) O 0.6139(2) 0.6353(2) 0.8397(1) 0.094(2) Uani 1.00 1 d . . .
O(10) O 0.6554(2) 0.5984(2) 0.8971(2) 0.100(2) Uani 1.00 1 d . . .
O(11) O 0.6383(2) 0.6765(2) 0.9062(1) 0.080(1) Uani 1.00 1 d . . .
O(12) O 0.7372(2) 0.5122(1) 0.9492(1) 0.067(1) Uani 1.00 1 d . . .
O(13) O 0.7627(2) 0.4626(2) 1.0076(2) 0.102(2) Uani 1.00 1 d . . .
O(14) O 0.6987(3) 0.4405(2) 0.9612(2) 0.113(2) Uani 1.00 1 d . . .
O(15) O 0.5733(3) 0.2892(2) 0.5700(2) 0.112(2) Uani 1.00 1 d . . .
O(16) O 0.5984(2) 0.3556(2) 0.5302(2) 0.093(2) Uani 1.00 1 d . . .
O(17) O 0.5716(2) 0.2913(2) 0.4890(2) 0.100(2) Uani 1.00 1 d . . .
O(18) O 0.4147(2) 0.7172(2) 0.7230(2) 0.084(1) Uani 1.00 1 d . . .
O(19) O 0.4496(2) 0.6620(3) 0.6759(3) 0.127(3) Uani 1.00 1 d . . .
O(20) O 0.3835(4) 0.7016(3) 0.6508(3) 0.170(4) Uani 1.00 1 d . . .
O(21) O 0.3755(2) 0.3812(2) 0.4366(2) 0.108(2) Uani 1.00 1 d . . .
O(22) O 0.7542(2) 0.7997(3) 0.8160(3) 0.130(3) Uani 1.00 1 d . . .
O(23) O 0.2193(2) 0.1434(3) 0.2071(2) 0.103(2) Uani 1.00 1 d . . .
O(24) O 0.1236(2) 0.1062(2) 0.2078(2) 0.092(1) Uani 1.00 1 d . . .
O(25) O 0.1102(3) 0.1102(3) 0.1102(3) 0.197(9) Uani 1.00 3 d S . .
N(1) N 0.7669(2) 0.6687(2) 0.8016(2) 0.066(1) Uani 1.00 1 d . . .
N(2) N 0.6671(2) 0.7307(2) 0.8273(2) 0.074(1) Uani 1.00 1 d . . .
N(3) N 0.6712(2) 0.5382(1) 0.6940(1) 0.0516(9) Uani 1.00 1 d . . .
N(4) N 0.7432(1) 0.5883(1) 0.6110(1) 0.0486(9) Uani 1.00 1 d . . .
N(5) N 0.4353(2) 0.3751(2) 0.5130(2) 0.071(1) Uani 1.00 1 d . . .
N(6) N 0.5298(2) 0.3683(2) 0.4387(2) 0.072(1) Uani 1.00 1 d . . .
N(7) N 0.5317(2) 0.4827(1) 0.6465(2) 0.056(1) Uani 1.00 1 d . . .
N(8) N 0.4489(2) 0.5629(2) 0.6119(2) 0.059(1) Uani 1.00 1 d . . .
C(1) C 0.6930(2) 0.7023(2) 0.8051(2) 0.061(1) Uani 1.00 1 d . . .
C(2) C 0.7300(2) 0.6771(2) 0.8315(2) 0.065(1) Uani 1.00 1 d . . .
C(3) C 0.7446(3) 0.6995(3) 0.8745(2) 0.081(2) Uani 1.00 1 d . . .
C(4) C 0.7851(3) 0.6767(3) 0.8960(3) 0.090(2) Uani 1.00 1 d . . .
C(5) C 0.7388(3) 0.6320(3) 0.9639(3) 0.094(2) Uani 1.00 1 d . . .
C(6) C 0.6297(3) 0.7809(2) 0.7715(2) 0.068(2) Uani 1.00 1 d . . .
C(7) C 0.6247(3) 0.7442(3) 0.8075(2) 0.080(2) Uani 1.00 1 d . . .
C(8) C 0.5911(4) 0.7583(4) 0.8425(3) 0.123(4) Uani 1.00 1 d . . .
C(9) C 0.6061(2) 0.5841(2) 0.7123(2) 0.051(1) Uani 1.00 1 d . . .
C(10) C 0.6363(2) 0.5457(2) 0.7272(2) 0.051(1) Uani 1.00 1 d . . .
C(11) C 0.6553(2) 0.5483(2) 0.7753(2) 0.055(1) Uani 1.00 1 d . . .
C(12) C 0.6838(3) 0.5065(2) 0.7849(2) 0.067(2) Uani 1.00 1 d . . .
C(13) C 0.6480(3) 0.4949(3) 0.8702(2) 0.091(2) Uani 1.00 1 d . . .
C(14) C 0.6971(2) 0.5701(2) 0.6769(2) 0.050(1) Uani 1.00 1 d . . .
C(15) C 0.7302(2) 0.5525(2) 0.6416(2) 0.052(1) Uani 1.00 1 d . . .
C(16) C 0.7706(2) 0.5298(2) 0.6629(2) 0.065(1) Uani 1.00 1 d . . .
C(17) C 0.5043(2) 0.3847(2) 0.4723(2) 0.068(1) Uani 1.00 1 d . . .
C(18) C 0.4744(3) 0.3520(2) 0.4959(2) 0.076(2) Uani 1.00 1 d . . .
C(19) C 0.4613(3) 0.3089(3) 0.4709(3) 0.085(2) Uani 1.00 1 d . . .
C(20) C 0.4315(3) 0.2778(3) 0.4970(3) 0.100(3) Uani 1.00 1 d . . .
C(21) C 0.4952(4) 0.2135(3) 0.5206(3) 0.103(3) Uani 1.00 1 d . . .
C(22) C 0.5558(3) 0.4334(3) 0.3895(2) 0.077(2) Uani 1.00 1 d . . .
C(23) C 0.5689(3) 0.3946(3) 0.4207(3) 0.079(2) Uani 1.00 1 d . . .
C(24) C 0.6020(3) 0.3632(3) 0.3986(3) 0.102(3) Uani 1.00 1 d . . .
C(25) C 0.5937(2) 0.4748(2) 0.5943(2) 0.050(1) Uani 1.00 1 d . . .
C(26) C 0.5685(2) 0.4529(2) 0.6336(2) 0.055(1) Uani 1.00 1 d . . .
C(27) C 0.5532(2) 0.4044(2) 0.6271(2) 0.059(1) Uani 1.00 1 d . . .
C(28) C 0.5277(3) 0.3884(2) 0.6682(2) 0.071(2) Uani 1.00 1 d . . .
C(29) C 0.5685(4) 0.3076(3) 0.6848(4) 0.112(3) Uani 1.00 1 d . . .
C(30) C 0.5024(2) 0.5003(2) 0.6194(2) 0.055(1) Uani 1.00 1 d . . .
C(31) C 0.4688(2) 0.5316(2) 0.6428(2) 0.055(1) Uani 1.00 1 d . . .
C(32) C 0.4330(2) 0.5043(2) 0.6677(2) 0.063(1) Uani 1.00 1 d . . .
C(33) C 0.5745(4) 0.6186(4) 0.9153(3) 0.110(3) Uani 1.00 1 d . . .
C(34) C 0.6885(3) 0.5017(3) 1.0199(3) 0.086(2) Uani 1.00 1 d . . .
C(35) C 0.6466(4) 0.2836(3) 0.5291(3) 0.100(3) Uani 1.00 1 d . . .
C(36) C 0.3770(5) 0.6416(5) 0.7090(7) 0.149(6) Uani 1.00 1 d . . .
C(37) C 0.3568(3) 0.3568(3) 0.3568(3) 0.109(5) Uani 1.00 3 d S . .
C(38) C 0.832(1) 0.832(1) 0.832(1) 0.22(2) Uani 1.00 3 d S . .
H(1) H 0.7174 0.6473 0.8398 0.079 Uiso 1.00 1 c R . .
H(2) H 0.7193 0.6991 0.8960 0.098 Uiso 1.00 1 c R . .
H(3) H 0.7520 0.7312 0.8683 0.098 Uiso 1.00 1 c R . .
H(4) H 0.7960 0.6959 0.9208 0.107 Uiso 1.00 1 c R . .
H(5) H 0.8094 0.6751 0.8735 0.107 Uiso 1.00 1 c R . .
H(6) H 0.7210 0.6587 0.9571 0.113 Uiso 1.00 1 c R . .
H(7) H 0.7565 0.6373 0.9910 0.113 Uiso 1.00 1 c R . .
H(8) H 0.7188 0.6064 0.9688 0.113 Uiso 1.00 1 c R . .
H(9) H 0.7867 0.6900 0.7969 0.079 Uiso 1.00 1 c R . .
H(10) H 0.6754 0.7411 0.8536 0.089 Uiso 1.00 1 c R . .
H(11) H 0.6121 0.7172 0.7923 0.096 Uiso 1.00 1 c R . .
H(12) H 0.5735 0.7323 0.8520 0.148 Uiso 1.00 1 c R . .
H(13) H 0.5711 0.7811 0.8299 0.148 Uiso 1.00 1 c R . .
H(14) H 0.6069 0.7708 0.8685 0.148 Uiso 1.00 1 c R . .
H(15) H 0.6171 0.5183 0.7265 0.061 Uiso 1.00 1 c R . .
H(16) H 0.6739 0.5756 0.7786 0.066 Uiso 1.00 1 c R . .
H(17) H 0.6304 0.5501 0.7972 0.066 Uiso 1.00 1 c R . .
H(18) H 0.7112 0.5080 0.7662 0.081 Uiso 1.00 1 c R . .
H(19) H 0.6667 0.4798 0.7753 0.081 Uiso 1.00 1 c R . .
H(20) H 0.6519 0.4794 0.8990 0.109 Uiso 1.00 1 c R . .
H(21) H 0.6271 0.4779 0.8514 0.109 Uiso 1.00 1 c R . .
H(22) H 0.6360 0.5250 0.8756 0.109 Uiso 1.00 1 c R . .
H(23) H 0.6755 0.5106 0.6847 0.062 Uiso 1.00 1 c R . .
H(24) H 0.7141 0.5294 0.6235 0.063 Uiso 1.00 1 c R . .
H(25) H 0.7807 0.5052 0.6436 0.079 Uiso 1.00 1 c R . .
H(26) H 0.7622 0.5179 0.6923 0.079 Uiso 1.00 1 c R . .
H(27) H 0.7948 0.5516 0.6664 0.079 Uiso 1.00 1 c R . .
H(28) H 0.7710 0.5981 0.6104 0.058 Uiso 1.00 1 c R . .
H(29) H 0.4915 0.3420 0.5229 0.091 Uiso 1.00 1 c R . .
H(30) H 0.4459 0.3173 0.4428 0.102 Uiso 1.00 1 c R . .
H(31) H 0.4890 0.2926 0.4627 0.102 Uiso 1.00 1 c R . .
H(32) H 0.4206 0.2544 0.4762 0.120 Uiso 1.00 1 c R . .
H(33) H 0.4051 0.2950 0.5071 0.120 Uiso 1.00 1 c R . .
H(34) H 0.5058 0.2271 0.4927 0.123 Uiso 1.00 1 c R . .
H(35) H 0.4810 0.1846 0.5140 0.123 Uiso 1.00 1 c R . .
H(36) H 0.5206 0.2088 0.5409 0.123 Uiso 1.00 1 c R . .
H(37) H 0.5235 0.3419 0.4272 0.086 Uiso 1.00 1 c R . .
H(38) H 0.5844 0.4082 0.4470 0.095 Uiso 1.00 1 c R . .
H(39) H 0.6239 0.3530 0.4209 0.122 Uiso 1.00 1 c R . .
H(40) H 0.6176 0.3790 0.3744 0.122 Uiso 1.00 1 c R . .
H(41) H 0.5861 0.3374 0.3862 0.122 Uiso 1.00 1 c R . .
H(42) H 0.4124 0.3799 0.4951 0.086 Uiso 1.00 1 c R . .
H(43) H 0.5898 0.4526 0.6594 0.066 Uiso 1.00 1 c R . .
H(44) H 0.5336 0.4024 0.6004 0.070 Uiso 1.00 1 c R . .
H(45) H 0.5795 0.3849 0.6221 0.070 Uiso 1.00 1 c R . .
H(46) H 0.4991 0.4051 0.6697 0.085 Uiso 1.00 1 c R . .
H(47) H 0.5454 0.3967 0.6950 0.085 Uiso 1.00 1 c R . .
H(48) H 0.5653 0.2784 0.6996 0.135 Uiso 1.00 1 c R . .
H(49) H 0.5840 0.3284 0.7049 0.135 Uiso 1.00 1 c R . .
H(50) H 0.5860 0.3040 0.6573 0.135 Uiso 1.00 1 c R . .
H(51) H 0.5293 0.4894 0.6751 0.067 Uiso 1.00 1 c R . .
H(52) H 0.4857 0.5493 0.6657 0.065 Uiso 1.00 1 c R . .
H(53) H 0.4235 0.5207 0.6946 0.076 Uiso 1.00 1 c R . .
H(54) H 0.4456 0.4753 0.6765 0.076 Uiso 1.00 1 c R . .
H(55) H 0.4072 0.4996 0.6481 0.076 Uiso 1.00 1 c R . .
H(56) H 0.4203 0.5612 0.6051 0.070 Uiso 1.00 1 c R . .

loop_
_atom_site_aniso_label
_atom_site_aniso_U_11
_atom_site_aniso_U_22
_atom_site_aniso_U_33
_atom_site_aniso_U_12
_atom_site_aniso_U_13
_atom_site_aniso_U_23
Ag(1) 0.0879(4) 0.0790(3) 0.0686(3) 0.0030(3) -0.0138(3) 0.0157(3)
Ag(2) 0.1032(4) 0.0696(3) 0.0738(3) -0.0184(3) 0.0217(3) -0.0074(2)
Ca(1) 0.0475(4) 0.0475(4) 0.0475(4) 0.0040(4) 0.0040(4) 0.0040(4)
Ca(2) 0.0583(4) 0.0583(4) 0.0583(4) -0.0023(5) -0.0023(5) -0.0023(5)
Ca(3) 0.0473(4) 0.0473(4) 0.0473(4) 0.0001(4) 0.0001(4) 0.0001(4)
Ca(4) 0.0792(6) 0.0792(6) 0.0792(6) 0.0082(8) 0.0082(8) 0.0082(8)
S(1) 0.091(1) 0.088(1) 0.072(1) -0.004(1) -0.0252(9) 0.0204(9)
S(2) 0.105(1) 0.0662(9) 0.0549(8) 0.0155(9) -0.0041(8) 0.0119(7)
S(3) 0.131(2) 0.078(1) 0.095(1) -0.032(1) 0.033(1) -0.016(1)
S(4) 0.114(1) 0.0659(9) 0.0692(9) -0.0201(9) 0.0099(9) 0.0045(8)
S(5) 0.097(1) 0.081(1) 0.0569(8) 0.0052(9) 0.0014(8) 0.0002(8)
S(6) 0.0687(9) 0.0619(8) 0.0662(8) 0.0137(7) 0.0086(7) 0.0145(7)
S(7) 0.104(1) 0.0574(8) 0.076(1) 0.0045(8) 0.0130(9) 0.0009(7)
S(8) 0.0636(9) 0.087(1) 0.089(1) -0.0136(8) 0.0126(8) -0.0092(9)
S(9) 0.090(1) 0.090(1) 0.090(1) -0.0175(9) -0.0175(9) -0.0175(9)
S(10) 0.0800(8) 0.0800(8) 0.0800(8) -0.0083(8) -0.0083(8) -0.0083(8)
F(1) 0.135(4) 0.108(4) 0.110(4) -0.038(3) 0.022(3) -0.023(3)
F(2) 0.097(4) 0.151(5) 0.161(6) 0.028(4) -0.005(4) -0.057(5)
F(3) 0.151(5) 0.160(5) 0.070(3) -0.053(4) 0.025(3) -0.019(3)
F(4) 0.178(6) 0.145(5) 0.090(3) 0.005(5) 0.036(4) -0.034(4)
F(5) 0.090(3) 0.226(8) 0.131(5) 0.076(4) 0.009(3) 0.027(5)
F(6) 0.077(3) 0.233(7) 0.079(3) 0.006(4) 0.023(2) 0.037(4)
F(7) 0.148(5) 0.080(3) 0.141(5) 0.038(3) -0.006(4) -0.014(3)
F(8) 0.149(5) 0.174(6) 0.132(5) 0.030(5) 0.074(5) 0.044(5)
F(9) 0.130(4) 0.140(5) 0.106(4) 0.019(4) -0.021(4) -0.011(4)
F(10) 0.171(7) 0.207(9) 0.44(2) -0.099(7) 0.22(1) -0.16(1)
F(11) 0.37(2) 0.136(7) 0.20(1) -0.011(9) 0.08(1) 0.056(7)
F(12) 0.131(5) 0.128(5) 0.27(1) -0.050(4) 0.073(6) -0.071(6)
F(13) 0.163(6) 0.146(5) 0.108(4) -0.003(5) -0.037(4) -0.040(4)
F(14) 0.24(2) 0.43(4) 0.61(6) -0.19(3) -0.22(3) 0.10(3)
O(1) 0.061(2) 0.067(2) 0.043(2) 0.011(2) -0.001(2) 0.004(2)
O(2) 0.076(3) 0.063(2) 0.068(2) 0.013(2) 0.004(2) 0.005(2)
O(3) 0.052(2) 0.049(2) 0.052(2) 0.007(1) 0.003(2) 0.002(1)
O(4) 0.053(2) 0.054(2) 0.048(2) 0.003(2) 0.004(2) 0.002(1)
O(5) 0.081(3) 0.064(3) 0.076(3) -0.002(2) -0.002(2) -0.013(2)
O(6) 0.075(3) 0.077(3) 0.076(3) -0.005(2) -0.014(2) 0.008(2)
O(7) 0.066(2) 0.055(2) 0.053(2) -0.000(2) 0.003(2) -0.003(2)
O(8) 0.059(2) 0.047(2) 0.054(2) 0.000(2) 0.003(2) -0.000(2)
O(9) 0.143(5) 0.092(3) 0.048(2) 0.017(3) -0.002(3) -0.005(2)
O(10) 0.096(4) 0.094(4) 0.109(4) 0.026(3) -0.009(3) 0.007(3)
O(11) 0.106(4) 0.078(3) 0.056(2) -0.010(3) 0.005(2) -0.011(2)
O(12) 0.085(3) 0.064(2) 0.052(2) 0.003(2) -0.004(2) 0.007(2)
O(13) 0.066(3) 0.121(4) 0.118(4) 0.036(3) 0.026(3) 0.070(4)
O(14) 0.156(6) 0.078(3) 0.104(4) -0.027(4) 0.014(4) -0.001(3)
O(15) 0.135(5) 0.092(4) 0.108(4) 0.000(4) 0.050(4) 0.026(3)
O(16) 0.141(5) 0.054(2) 0.085(3) -0.002(3) 0.007(3) -0.005(2)
O(17) 0.129(5) 0.068(3) 0.102(4) -0.006(3) -0.013(4) -0.008(3)
O(18) 0.080(3) 0.081(3) 0.091(3) -0.003(2) 0.001(3) 0.000(3)
O(19) 0.069(3) 0.144(6) 0.169(7) -0.028(4) 0.045(4) -0.063(5)
O(20) 0.26(1) 0.112(5) 0.142(7) 0.006(7) -0.100(8) -0.029(5)
O(21) 0.112(4) 0.114(4) 0.098(4) -0.003(4) -0.016(4) -0.016(3)
O(22) 0.101(5) 0.170(7) 0.121(5) 0.028(5) 0.014(4) 0.053(5)
O(23) 0.079(3) 0.125(5) 0.105(4) 0.008(3) 0.001(3) 0.022(4)
O(24) 0.085(3) 0.090(3) 0.101(4) -0.010(3) 0.024(3) 0.004(3)
O(25) 0.197(9) 0.197(9) 0.197(9) -0.058(7) -0.058(7) -0.058(7)
N(1) 0.061(3) 0.070(3) 0.066(3) 0.009(2) -0.001(2) 0.011(2)
N(2) 0.103(4) 0.079(3) 0.041(2) 0.022(3) 0.009(2) -0.003(2)
N(3) 0.065(2) 0.042(2) 0.048(2) 0.006(2) 0.007(2) 0.000(2)
N(4) 0.047(2) 0.054(2) 0.045(2) 0.007(2) 0.006(2) 0.006(2)
N(5) 0.080(3) 0.062(3) 0.071(3) -0.002(3) -0.011(3) -0.009(2)
N(6) 0.077(3) 0.061(3) 0.077(3) -0.004(3) -0.002(3) -0.009(3)
N(7) 0.062(3) 0.051(2) 0.054(2) 0.007(2) 0.005(2) -0.000(2)
N(8) 0.056(2) 0.053(2) 0.067(3) 0.000(2) 0.001(2) 0.003(2)
C(1) 0.064(3) 0.059(3) 0.061(3) 0.008(3) -0.001(3) 0.012(3)
C(2) 0.067(3) 0.066(3) 0.063(3) 0.008(3) -0.011(3) 0.005(3)
C(3) 0.099(5) 0.087(5) 0.058(3) 0.010(4) -0.015(3) 0.007(3)
C(4) 0.101(5) 0.078(4) 0.089(5) -0.013(4) -0.035(4) 0.017(4)
C(5) 0.114(6) 0.091(5) 0.076(4) 0.005(5) -0.016(4) 0.016(4)
C(6) 0.087(4) 0.066(3) 0.052(3) 0.021(3) 0.016(3) -0.006(3)
C(7) 0.079(4) 0.093(5) 0.069(4) 0.036(4) 0.021(3) 0.023(4)
C(8) 0.132(8) 0.156(9) 0.083(5) 0.081(7) 0.053(5) 0.034(6)
C(9) 0.057(3) 0.048(3) 0.047(3) 0.000(2) 0.005(2) 0.007(2)
C(10) 0.058(3) 0.044(2) 0.050(3) 0.003(2) 0.004(2) 0.001(2)
C(11) 0.060(3) 0.056(3) 0.050(3) 0.006(2) 0.005(2) 0.005(2)
C(12) 0.093(4) 0.059(3) 0.050(3) 0.016(3) 0.005(3) 0.003(2)
C(13) 0.115(6) 0.110(6) 0.048(3) -0.035(5) -0.003(3) 0.008(4)
C(14) 0.055(3) 0.054(3) 0.041(2) 0.015(2) 0.002(2) 0.002(2)
C(15) 0.050(3) 0.058(3) 0.048(3) 0.010(2) 0.009(2) 0.005(2)
C(16) 0.059(3) 0.073(4) 0.064(3) 0.020(3) 0.013(3) 0.020(3)
C(17) 0.077(4) 0.061(3) 0.066(3) 0.001(3) -0.007(3) -0.009(3)
C(18) 0.093(5) 0.068(4) 0.067(4) -0.006(3) 0.007(3) -0.014(3)
C(19) 0.104(5) 0.070(4) 0.082(4) -0.012(4) -0.002(4) -0.017(4)
C(20) 0.105(6) 0.081(5) 0.115(7) -0.018(4) 0.007(5) -0.031(5)
C(21) 0.147(8) 0.074(4) 0.086(5) -0.019(5) 0.010(5) -0.001(4)
C(22) 0.091(5) 0.076(4) 0.063(4) 0.017(4) -0.009(3) -0.015(3)
C(23) 0.076(4) 0.085(4) 0.077(4) 0.010(4) 0.001(3) -0.007(3)
C(24) 0.113(6) 0.092(5) 0.101(6) 0.033(5) 0.020(5) 0.018(5)
C(25) 0.057(3) 0.045(3) 0.048(2) 0.002(2) -0.002(2) -0.005(2)
C(26) 0.064(3) 0.051(3) 0.050(3) 0.008(2) 0.005(2) -0.007(2)
C(27) 0.072(3) 0.054(3) 0.050(3) 0.004(3) 0.002(3) 0.000(2)
C(28) 0.090(4) 0.060(3) 0.063(3) -0.007(3) 0.010(3) -0.003(3)
C(29) 0.128(7) 0.071(5) 0.138(8) -0.014(5) -0.024(6) 0.032(5)
C(30) 0.061(3) 0.050(3) 0.055(3) -0.004(2) 0.008(2) -0.003(2)
C(31) 0.050(3) 0.050(3) 0.063(3) 0.001(2) 0.010(2) -0.002(2)
C(32) 0.062(3) 0.052(3) 0.075(4) -0.000(3) 0.011(3) 0.004(3)
C(33) 0.140(9) 0.100(6) 0.091(6) -0.029(6) 0.033(6) -0.027(5)
C(34) 0.078(4) 0.113(6) 0.068(4) 0.023(4) -0.000(3) -0.002(4)
C(35) 0.122(7) 0.100(6) 0.079(5) 0.011(5) 0.023(5) 0.014(4)
C(36) 0.119(9) 0.112(9) 0.21(2) -0.026(7) 0.05(1) -0.07(1)
C(37) 0.109(5) 0.109(5) 0.109(5) -0.021(5) -0.021(5) -0.021(5)
C(38) 0.22(2) 0.22(2) 0.22(2) 0.02(3) 0.02(3) 0.02(3)

loop_
_geom_bond_atom_site_label_1
_geom_bond_atom_site_label_2
_geom_bond_distance
_geom_bond_publ_flag
_geom_bond_site_symmetry_1
_geom_bond_site_symmetry_2
Ag(1) S(1) 2.450(2) ? . .
Ag(1) S(2) 2.459(2) ? . .
Ag(2) S(3) 2.460(2) ? . .
Ag(2) S(4) 2.466(2) ? . .
Ca(1) O(1) 2.311(4) ? . .
Ca(1) O(1) 2.311(4) ? . 55502
Ca(1) O(1) 2.311(4) ? . 55503
Ca(1) O(3) 2.332(4) ? . .
Ca(1) O(3) 2.332(4) ? . 55502
Ca(1) O(3) 2.332(4) ? . 55503
Ca(2) O(5) 2.338(5) ? . .
Ca(2) O(5) 2.338(5) ? . 55502
Ca(2) O(5) 2.338(5) ? . 55503
Ca(2) O(7) 2.346(4) ? . .
Ca(2) O(7) 2.346(4) ? . 55502
Ca(2) O(7) 2.346(4) ? . 55503
Ca(3) O(4) 2.335(4) ? . .
Ca(3) O(4) 2.335(4) ? . 55502
Ca(3) O(4) 2.335(4) ? . 55503
Ca(3) O(8) 2.335(4) ? . .
Ca(3) O(8) 2.335(4) ? . 55502
Ca(3) O(8) 2.335(4) ? . 55503
Ca(4) O(23) 2.401(7) ? . .
Ca(4) O(23) 2.401(7) ? . 55502
Ca(4) O(23) 2.401(7) ? . 55503
Ca(4) O(24) 2.372(6) ? . .
Ca(4) O(24) 2.372(6) ? . 55502
Ca(4) O(24) 2.372(6) ? . 55503
Ca(4) O(25) 2.452(9) ? . .
S(1) C(4) 1.832(8) ? . .
S(1) C(5) 1.785(9) ? . .
S(2) C(12) 1.812(6) ? . .
S(2) C(13) 1.774(9) ? . .
S(3) C(20) 1.85(1) ? . .
S(3) C(21) 1.77(1) ? . .
S(4) C(28) 1.817(7) ? . .
S(4) C(29) 1.76(1) ? . .
S(5) O(9) 1.436(5) ? . .
S(5) O(10) 1.431(7) ? . .
S(5) O(11) 1.441(5) ? . .
S(5) C(33) 1.82(1) ? . .
S(6) O(12) 1.435(4) ? . .
S(6) O(13) 1.446(6) ? . .
S(6) O(14) 1.448(7) ? . .
S(6) C(34) 1.816(8) ? . .
S(7) O(15) 1.443(7) ? . .
S(7) O(16) 1.440(5) ? . .
S(7) O(17) 1.438(7) ? . .
S(7) C(35) 1.79(1) ? . .
S(8) O(18) 1.409(6) ? . .
S(8) O(19) 1.439(7) ? . .
S(8) O(20) 1.43(1) ? . .
S(8) C(36) 1.77(2) ? . .
S(9) O(21) 1.459(7) ? . .
S(9) O(21) 1.459(7) ? . 55502
S(9) O(21) 1.459(7) ? . 55503
S(9) C(37) 1.803(9) ? . .
S(10) O(22) 1.380(8) ? . .
S(10) O(22) 1.380(8) ? . 55502
S(10) O(22) 1.380(9) ? . 55503
S(10) C(38) 1.92(4) ? . .
F(1) C(33) 1.33(1) ? . .
F(2) C(33) 1.38(1) ? . .
F(3) C(33) 1.30(1) ? . .
F(4) C(34) 1.32(1) ? . .
F(5) C(34) 1.31(1) ? . .
F(6) C(34) 1.34(1) ? . .
F(7) C(35) 1.33(1) ? . .
F(8) C(35) 1.36(1) ? . .
F(9) C(35) 1.33(1) ? . .
F(10) C(36) 1.25(2) ? . .
F(11) C(36) 1.26(2) ? . .
F(12) C(36) 1.35(2) ? . .
F(13) C(37) 1.30(1) ? . .
F(14) C(38) 1.20(4) ? . .
O(1) C(1) 1.231(7) ? . .
O(2) C(6) 1.240(8) ? . .
O(3) C(14) 1.241(6) ? . .
O(4) C(9) 1.245(6) ? . .
O(5) C(17) 1.215(8) ? . .
O(6) C(22) 1.236(9) ? . .
O(7) C(30) 1.256(6) ? . .
O(8) C(25) 1.256(6) ? . .
N(1) C(2) 1.438(8) ? . .
N(1) C(6) 1.327(8) ? . 55503
N(2) C(1) 1.325(8) ? . .
N(2) C(7) 1.45(1) ? . .
N(3) C(10) 1.456(7) ? . .
N(3) C(14) 1.329(7) ? . .
N(4) C(9) 1.332(7) ? . 55503
N(4) C(15) 1.458(7) ? . .
N(5) C(18) 1.447(9) ? . .
N(5) C(22) 1.349(9) ? . 55502
N(6) C(17) 1.351(9) ? . .
N(6) C(23) 1.51(1) ? . .
N(7) C(26) 1.466(7) ? . .
N(7) C(30) 1.303(7) ? . .
N(8) C(25) 1.332(7) ? . 55502
N(8) C(31) 1.441(7) ? . .
C(1) C(2) 1.551(9) ? . .
C(2) C(3) 1.51(1) ? . .
C(3) C(4) 1.53(1) ? . .
C(6) N(1) 1.327(9) ? . 55502
C(6) C(7) 1.54(1) ? . .
C(7) C(8) 1.51(1) ? . .
C(9) N(4) 1.332(7) ? . 55502
C(9) C(10) 1.525(7) ? . .
C(10) C(11) 1.547(7) ? . .
C(11) C(12) 1.538(9) ? . .
C(14) C(15) 1.538(7) ? . .
C(15) C(16) 1.524(8) ? . .
C(17) C(18) 1.50(1) ? . .
C(18) C(19) 1.54(1) ? . .
C(19) C(20) 1.50(1) ? . .
C(22) N(5) 1.35(1) ? . 55503
C(22) C(23) 1.54(1) ? . .
C(23) C(24) 1.51(1) ? . .
C(25) N(8) 1.332(7) ? . 55503
C(25) C(26) 1.539(8) ? . .
C(26) C(27) 1.531(8) ? . .
C(27) C(28) 1.519(9) ? . .
C(30) C(31) 1.540(8) ? . .
C(31) C(32) 1.534(8) ? . .
C(37) F(13) 1.30(1) ? . 55502
C(37) F(13) 1.30(1) ? . 55503
C(38) F(14) 1.20(5) ? . 55502
C(38) F(14) 1.20(5) ? . 55503
N(1) H(9) 0.8802 ? . .
N(2) H(10) 0.8801 ? . .
N(3) H(23) 0.8801 ? . .
N(4) H(28) 0.8801 ? . .
N(5) H(42) 0.8799 ? . .
N(6) H(37) 0.8799 ? . .
N(7) H(51) 0.8799 ? . .
N(8) H(56) 0.8800 ? . .
C(2) H(1) 1.0001 ? . .
C(3) H(2) 0.9899 ? . .
C(3) H(3) 0.9901 ? . .
C(4) H(4) 0.9900 ? . .
C(4) H(5) 0.9899 ? . .
C(5) H(6) 0.9799 ? . .
C(5) H(7) 0.9800 ? . .
C(5) H(8) 0.9798 ? . .
C(7) H(11) 1.0001 ? . .
C(8) H(12) 0.9800 ? . .
C(8) H(13) 0.9801 ? . .
C(8) H(14) 0.9799 ? . .
C(10) H(15) 0.9997 ? . .
C(11) H(16) 0.9902 ? . .
C(11) H(17) 0.9900 ? . .
C(12) H(18) 0.9900 ? . .
C(12) H(19) 0.9899 ? . .
C(13) H(20) 0.9799 ? . .
C(13) H(21) 0.9801 ? . .
C(13) H(22) 0.9799 ? . .
C(15) H(24) 0.9998 ? . .
C(16) H(25) 0.9800 ? . .
C(16) H(26) 0.9801 ? . .
C(16) H(27) 0.9799 ? . .
C(18) H(29) 1.0000 ? . .
C(19) H(30) 0.9899 ? . .
C(19) H(31) 0.9901 ? . .
C(20) H(32) 0.9901 ? . .
C(20) H(33) 0.9902 ? . .
C(21) H(34) 0.9800 ? . .
C(21) H(35) 0.9800 ? . .
C(21) H(36) 0.9798 ? . .
C(23) H(38) 1.0001 ? . .
C(24) H(39) 0.9800 ? . .
C(24) H(40) 0.9799 ? . .
C(24) H(41) 0.9801 ? . .
C(26) H(43) 1.0000 ? . .
C(27) H(44) 0.9900 ? . .
C(27) H(45) 0.9900 ? . .
C(28) H(46) 0.9900 ? . .
C(28) H(47) 0.9902 ? . .
C(29) H(48) 0.9800 ? . .
C(29) H(49) 0.9802 ? . .
C(29) H(50) 0.9799 ? . .
C(31) H(52) 1.0002 ? . .
C(32) H(53) 0.9799 ? . .
C(32) H(54) 0.9800 ? . .
C(32) H(55) 0.9798 ? . .
